data_7214678
loop_
_publ_author_name
'Vera-Cruz, Paula'
'Toscano, Rub\'en A.'
'Balmaseda, Jorge'
'Basterrechea, Mario'
'Ni\~no, Netzahualcoyotl'
'Felipe del Castillo, Luis'

_publ_section_title
;
 Synthesis and crystal structure of three new cadmium tartrates with open
 frameworks
;
_journal_issue 24
_journal_name_full CrystEngComm
_journal_page_first 8606
_journal_paper_doi 10.1039/c2ce26312b
_journal_volume 14
_journal_year 2012
_chemical_absolute_configuration rmad
_chemical_formula_moiety '2(C8 H10 Cd3 O14), 11(H2 O)'
_chemical_formula_sum 'C16 H42 Cd6 O39'
_chemical_formula_weight 1532.90
_chemical_name_systematic
;
?
;
_space_group_IT_number 18
_symmetry_cell_setting orthorhombic
_symmetry_space_group_name_Hall 'P 2 2ab'
_symmetry_space_group_name_H-M 'P 21 21 2'
_atom_sites_solution_hydrogens geom
_atom_sites_solution_primary direct
_atom_sites_solution_secondary difmap
_audit_creation_method SHELXL-97
_cell_angle_alpha 90.00
_cell_angle_beta 90.00
_cell_angle_gamma 90.00
_cell_formula_units_Z 2
_cell_length_a 13.7005(14)
_cell_length_b 15.6523(16)
_cell_length_c 9.4417(10)
_cell_measurement_reflns_used 9928
_cell_measurement_temperature 100(2)
_cell_measurement_theta_max 30.00
_cell_measurement_theta_min 2.52
_cell_volume 2024.7(4)
_computing_cell_refinement 'SMART V 5.625 (Bruker, 1999)'
_computing_data_collection 'SMART V 5.625 (Bruker, 1999)'
_computing_data_reduction 'SAINT V 7.34A (Bruker, 2006)'
_computing_molecular_graphics 'SHELXTL V 6.12 (Sheldrick, 2000)'
_computing_publication_material 'SHELXTL V 6.12 (Sheldrick, 2000)'
_computing_structure_refinement 'SHELXTL V 6.12 (Sheldrick, 2000)'
_computing_structure_solution 'SHELXTL V 6.12 (Sheldrick, 2000)'
_diffrn_ambient_temperature 100(2)
_diffrn_detector_area_resol_mean 0.661
_diffrn_measured_fraction_theta_full 0.997
_diffrn_measured_fraction_theta_max 0.997
_diffrn_measurement_device_type 'Bruker Smart Apex CCD diffractometer'
_diffrn_measurement_method \w-scans
_diffrn_radiation_monochromator graphite
_diffrn_radiation_source 'fine-focus sealed tube'
_diffrn_radiation_type MoK\a
_diffrn_radiation_wavelength 0.71073
_diffrn_reflns_av_R_equivalents 0.0540
_diffrn_reflns_av_sigmaI/netI 0.0585
_diffrn_reflns_limit_h_max 18
_diffrn_reflns_limit_h_min -19
_diffrn_reflns_limit_k_max 22
_diffrn_reflns_limit_k_min -21
_diffrn_reflns_limit_l_max 12
_diffrn_reflns_limit_l_min -13
_diffrn_reflns_number 19407
_diffrn_reflns_theta_full 30.04
_diffrn_reflns_theta_max 30.04
_diffrn_reflns_theta_min 1.98
_diffrn_standards_decay_% 0
_exptl_absorpt_coefficient_mu 3.216
_exptl_absorpt_correction_T_max 0.6794
_exptl_absorpt_correction_T_min 0.6090
_exptl_absorpt_correction_type multi-scan
_exptl_absorpt_process_details '(Sheldrick, 2007)'
_exptl_crystal_colour colorless
_exptl_crystal_density_diffrn 2.514
_exptl_crystal_density_method 'not measured'
_exptl_crystal_description prism
_exptl_crystal_F_000 1476
_exptl_crystal_size_max 0.198
_exptl_crystal_size_mid 0.142
_exptl_crystal_size_min 0.122
_refine_diff_density_max 2.883
_refine_diff_density_min -1.255
_refine_diff_density_rms 0.214
_refine_ls_abs_structure_details 'Flack H D (1983), Acta Cryst. A39, 876-881'
_refine_ls_abs_structure_Flack 0.03(5)
_refine_ls_extinction_method none
_refine_ls_goodness_of_fit_ref 1.054
_refine_ls_hydrogen_treatment mixed
_refine_ls_matrix_type full
_refine_ls_number_parameters 315
_refine_ls_number_reflns 5914
_refine_ls_number_restraints 57
_refine_ls_restrained_S_all 1.388
_refine_ls_R_factor_all 0.0472
_refine_ls_R_factor_gt 0.0431
_refine_ls_shift/su_max 0.004
_refine_ls_shift/su_mean 0.000
_refine_ls_structure_factor_coef Fsqd
_refine_ls_weighting_details 'calc w=1/[\s^2^(Fo^2^)+(0.0455P)^2^+2.1024P] where P=(Fo^2^+2Fc^2^)/3'
_refine_ls_weighting_scheme calc
_refine_ls_wR_factor_gt 0.0935
_refine_ls_wR_factor_ref 0.0950
_reflns_number_gt 5447
_reflns_number_total 5914
_reflns_threshold_expression >2sigma(I)
_cod_data_source_file c2ce26312b.txt
_cod_data_source_block Compound_II
_cod_depositor_comments
;
The following automatic conversions were performed:

'_symmetry_cell_setting' value 'Orthorhombic' changed to
'orthorhombic' according to
/usr/data/users/saulius/automatic-downloads/retrospective/RSC/lib/dictionaries/cif_core.dic
dictionary named 'cif_core.dic' version 2.4.2 from 2011-04-26.

Automatic conversion script
Id: cif_fix_values 2281 2013-09-26 08:29:07Z andrius 
;
_cod_database_code 7214678

loop_
_symmetry_equiv_pos_as_xyz
'x, y, z'
'-x, -y, z'
'-x+1/2, y+1/2, -z'
'x+1/2, -y+1/2, -z'

loop_
_atom_site_label
_atom_site_type_symbol
_atom_site_fract_x
_atom_site_fract_y
_atom_site_fract_z
_atom_site_U_iso_or_equiv
_atom_site_adp_type
_atom_site_occupancy
_atom_site_symmetry_multiplicity
_atom_site_calc_flag
_atom_site_refinement_flags
Cd1 Cd 0.13221(4) 0.49733(4) 0.39626(5) 0.00964(12) Uani 1 1 d .
Cd2 Cd 0.00129(5) 0.61262(3) 0.13413(5) 0.00939(12) Uani 1 1 d .
Cd3 Cd 0.26833(4) 0.22264(4) 0.20859(6) 0.01083(12) Uani 1 1 d .
O1 O 0.2397(5) 0.3859(4) 0.3251(6) 0.0157(13) Uani 1 1 d .
O2 O 0.3104(5) 0.3485(4) 0.1239(7) 0.0172(13) Uani 1 1 d .
O3 O 0.2719(4) 0.5543(4) 0.2764(6) 0.0123(11) Uani 1 1 d D
H3A H 0.319(5) 0.550(7) 0.334(8) 0.018 Uiso 1 1 d D
O4 O 0.1074(4) 0.5011(4) 0.1462(5) 0.0102(10) Uani 1 1 d .
O5 O 0.1356(4) 0.6497(4) -0.0036(6) 0.0135(12) Uani 1 1 d .
O6 O 0.2750(5) 0.6036(4) -0.0917(6) 0.0137(12) Uani 1 1 d .
O7 O -0.0956(4) 0.7308(4) 0.1819(6) 0.0122(12) Uani 1 1 d .
O8 O -0.1455(4) 0.8000(4) 0.3732(7) 0.0150(13) Uani 1 1 d .
O9 O 0.0915(4) 0.7310(4) 0.2704(6) 0.0120(12) Uani 1 1 d D
H9 H 0.089(7) 0.757(6) 0.191(5) 0.018 Uiso 1 1 d D
O10 O -0.0008(5) 0.5934(3) 0.3832(5) 0.0116(10) Uani 1 1 d .
O11 O 0.1579(4) 0.6035(4) 0.5583(7) 0.0125(12) Uani 1 1 d .
O12 O 0.1007(4) 0.7225(4) 0.6551(7) 0.0155(12) Uani 1 1 d .
O13 O 0.1737(4) 0.4319(4) 0.6194(7) 0.0146(12) Uani 1 1 d D
H13A H 0.189(5) 0.3793(12) 0.621(13) 0.022 Uiso 1 1 d D
H13B H 0.227(3) 0.459(4) 0.623(12) 0.022 Uiso 1 1 d D
O14 O -0.0727(5) 0.6362(4) -0.0804(7) 0.0176(14) Uani 1 1 d D
H14A H -0.065(8) 0.6874(18) -0.108(10) 0.026 Uiso 1 1 d D
H14B H -0.040(6) 0.606(4) -0.138(8) 0.026 Uiso 1 1 d D
O15 O 0.3544(5) 0.4856(5) 0.7290(7) 0.0253(16) Uani 1 1 d D
H15A H 0.390(7) 0.449(5) 0.772(9) 0.038 Uiso 1 1 d D
H15B H 0.344(8) 0.525(5) 0.788(8) 0.038 Uiso 1 1 d D
O16 O 0.4137(6) 0.5496(5) 0.4648(10) 0.037(2) Uani 1 1 d D
H16A H 0.4737(6) 0.5630(5) 0.471(12) 0.056 Uiso 1 1 d D
H16B H 0.401(7) 0.521(8) 0.539(8) 0.056 Uiso 1 1 d D
O17 O 0.4409(5) 0.3617(5) 0.9106(7) 0.0229(15) Uani 1 1 d D
H17A H 0.400(5) 0.347(3) 0.973(5) 0.034 Uiso 1 1 d D
H17B H 0.497(3) 0.355(7) 0.948(8) 0.034 Uiso 1 1 d D
O18 O 0.7073(5) 0.2447(4) 0.3592(7) 0.0199(14) Uani 1 1 d D
H18A H 0.764(3) 0.258(6) 0.331(10) 0.030 Uiso 1 1 d D
H18B H 0.696(6) 0.276(6) 0.431(8) 0.030 Uiso 1 1 d D
O19 O 0.5518(5) 0.3033(5) 0.1754(8) 0.0262(16) Uani 1 1 d D
H19A H 0.507(4) 0.299(8) 0.238(7) 0.039 Uiso 1 1 d D
H19B H 0.606(3) 0.299(8) 0.220(8) 0.039 Uiso 1 1 d D
O20 O 0.0000 0.5000 0.7547(8) 0.0188(17) Uani 1 2 d SD
H20A H 0.0542(9) 0.493(5) 0.7127(11) 0.028 Uiso 1 1 d D
C1 C 0.2793(6) 0.4045(5) 0.2118(9) 0.0119(15) Uani 1 1 d DU
C2 C 0.2822(5) 0.4973(6) 0.1619(7) 0.0128(13) Uani 1 1 d DU
H2 H 0.3437 0.5092 0.1085 0.015 Uiso 1 1 calc R
C3 C 0.1917(5) 0.5092(5) 0.0652(8) 0.0107(14) Uani 1 1 d DU
H3 H 0.1920 0.4622 -0.0067 0.013 Uiso 1 1 calc R
C4 C 0.2005(6) 0.5931(5) -0.0125(8) 0.0104(15) Uani 1 1 d DU
C5 C -0.0808(6) 0.7609(5) 0.3041(9) 0.0100(11) Uani 1 1 d D
C6 C 0.0185(5) 0.7478(4) 0.3740(8) 0.0100(11) Uani 1 1 d D
H6 H 0.0365 0.7982 0.4336 0.012 Uiso 1 1 calc R
C7 C 0.0094(6) 0.6657(4) 0.4660(7) 0.0091(10) Uani 1 1 d D
H7 H -0.0507 0.6713 0.5253 0.011 Uiso 1 1 calc R
C8 C 0.0965(6) 0.6625(5) 0.5652(8) 0.0091(10) Uani 1 1 d D

loop_
_atom_site_aniso_label
_atom_site_aniso_U_11
_atom_site_aniso_U_22
_atom_site_aniso_U_33
_atom_site_aniso_U_23
_atom_site_aniso_U_13
_atom_site_aniso_U_12
Cd1 0.0132(2) 0.0080(2) 0.0077(2) 0.0002(3) 0.00029(17) 0.0001(2)
Cd2 0.0139(2) 0.0070(2) 0.0073(2) -0.00003(17) -0.0001(3) 0.0010(2)
Cd3 0.0130(2) 0.0084(2) 0.0111(3) -0.0018(2) -0.0011(2) 0.0014(2)
O1 0.020(3) 0.015(3) 0.012(3) 0.004(2) 0.002(2) 0.001(3)
O2 0.031(3) 0.010(3) 0.010(3) 0.000(2) 0.002(3) 0.001(3)
O3 0.017(3) 0.008(3) 0.011(3) 0.001(2) 0.001(2) 0.001(2)
O4 0.015(2) 0.010(2) 0.005(2) 0.000(3) 0.0009(18) 0.001(3)
O5 0.020(3) 0.007(3) 0.013(3) 0.001(2) 0.000(2) 0.004(2)
O6 0.018(3) 0.012(3) 0.012(3) 0.001(2) 0.008(2) -0.001(2)
O7 0.016(3) 0.007(3) 0.014(3) -0.003(2) 0.001(2) 0.001(2)
O8 0.018(3) 0.013(3) 0.013(3) -0.003(2) 0.002(2) 0.006(2)
O9 0.019(3) 0.011(3) 0.006(3) -0.003(2) 0.002(2) 0.001(2)
O10 0.016(2) 0.013(3) 0.006(2) 0.0022(19) 0.000(3) -0.001(3)
O11 0.016(3) 0.007(3) 0.015(3) -0.003(2) -0.004(2) 0.002(2)
O12 0.016(3) 0.009(3) 0.022(3) -0.006(3) -0.005(2) -0.003(2)
O13 0.023(3) 0.008(3) 0.013(3) 0.001(2) -0.003(3) 0.003(2)
O14 0.021(3) 0.013(3) 0.019(3) 0.000(3) -0.001(3) 0.001(3)
O15 0.031(4) 0.024(4) 0.021(3) -0.009(3) -0.003(3) 0.007(3)
O16 0.039(4) 0.030(5) 0.043(5) 0.011(4) -0.025(4) -0.008(4)
O17 0.028(4) 0.021(4) 0.019(4) -0.002(3) 0.007(3) -0.001(3)
O18 0.022(3) 0.022(4) 0.016(3) -0.006(3) 0.004(3) -0.006(2)
O19 0.017(3) 0.029(4) 0.033(4) -0.007(3) -0.001(3) -0.001(3)
O20 0.022(4) 0.016(4) 0.018(4) 0.000 0.000 0.011(4)
C1 0.011(3) 0.013(3) 0.012(4) 0.000(3) -0.002(3) 0.004(3)
C2 0.014(3) 0.013(3) 0.012(3) 0.002(3) 0.001(2) 0.001(3)
C3 0.014(3) 0.007(3) 0.011(3) -0.001(3) 0.004(2) 0.001(3)
C4 0.014(4) 0.008(3) 0.010(4) -0.001(3) 0.001(3) -0.001(3)
C5 0.019(3) 0.005(2) 0.006(2) 0.0033(19) -0.001(2) 0.001(2)
C6 0.019(3) 0.005(2) 0.006(2) 0.0033(19) -0.001(2) 0.001(2)
C7 0.013(3) 0.006(2) 0.008(2) 0.0028(19) -0.002(2) 0.001(2)
C8 0.013(3) 0.006(2) 0.008(2) 0.0028(19) -0.002(2) 0.001(2)

loop_
_atom_type_symbol
_atom_type_description
_atom_type_scat_dispersion_real
_atom_type_scat_dispersion_imag
_atom_type_scat_source
C C 0.0033 0.0016 'International Tables Vol C Tables 4.2.6.8 and 6.1.1.4'
H H 0.0000 0.0000 'International Tables Vol C Tables 4.2.6.8 and 6.1.1.4'
O O 0.0106 0.0060 'International Tables Vol C Tables 4.2.6.8 and 6.1.1.4'
Cd Cd -0.8075 1.2024 'International Tables Vol C Tables 4.2.6.8 and 6.1.1.4'

loop_
_geom_angle_atom_site_label_1
_geom_angle_atom_site_label_2
_geom_angle_atom_site_label_3
_geom_angle
_geom_angle_site_symmetry_1
_geom_angle_site_symmetry_3
O11 Cd1 O10 127.3(2) . 2_565
O11 Cd1 O10 72.02(19) . .
O10 Cd1 O10 77.6(2) 2_565 .
O11 Cd1 O1 128.8(2) . .
O10 Cd1 O1 91.0(2) 2_565 .
O10 Cd1 O1 158.1(2) . .
O11 Cd1 O4 131.8(2) . .
O10 Cd1 O4 81.41(19) 2_565 .
O10 Cd1 O4 79.83(18) . .
O1 Cd1 O4 80.0(2) . .
O11 Cd1 O3 85.6(2) . .
O10 Cd1 O3 146.24(19) 2_565 .
O10 Cd1 O3 110.74(19) . .
O1 Cd1 O3 69.2(2) . .
O4 Cd1 O3 68.72(19) . .
O11 Cd1 O13 71.8(2) . .
O10 Cd1 O13 88.2(2) 2_565 .
O10 Cd1 O13 119.82(19) . .
O1 Cd1 O13 77.8(2) . .
O4 Cd1 O13 155.3(2) . .
O3 Cd1 O13 112.5(2) . .
O4 Cd2 O14 116.7(2) . .
O4 Cd2 O7 165.3(2) . .
O14 Cd2 O7 77.9(2) . .
O4 Cd2 O4 79.61(19) . 2_565
O14 Cd2 O4 83.3(2) . 2_565
O7 Cd2 O4 103.5(2) . 2_565
O4 Cd2 O5 73.4(2) . .
O14 Cd2 O5 79.4(2) . .
O7 Cd2 O5 111.3(2) . .
O4 Cd2 O5 136.5(2) 2_565 .
O4 Cd2 O10 81.97(19) . .
O14 Cd2 O10 152.9(2) . .
O7 Cd2 O10 84.4(2) . .
O4 Cd2 O10 81.16(19) 2_565 .
O5 Cd2 O10 126.5(2) . .
O4 Cd2 O9 102.8(2) . .
O14 Cd2 O9 122.5(2) . .
O7 Cd2 O9 66.6(2) . .
O4 Cd2 O9 146.65(18) 2_565 .
O5 Cd2 O9 73.7(2) . .
O10 Cd2 O9 66.51(19) . .
O2 Cd3 O12 90.0(2) . 3_546
O2 Cd3 O6 129.2(2) . 3_545
O12 Cd3 O6 120.1(2) 3_546 3_545
O2 Cd3 O8 124.8(2) . 2_565
O12 Cd3 O8 101.5(2) 3_546 2_565
O6 Cd3 O8 90.6(2) 3_545 2_565
O2 Cd3 O7 87.1(2) . 2_565
O12 Cd3 O7 146.3(2) 3_546 2_565
O6 Cd3 O7 86.7(2) 3_545 2_565
O8 Cd3 O7 54.71(19) 2_565 2_565
O2 Cd3 O5 89.4(2) . 3_545
O12 Cd3 O5 91.3(2) 3_546 3_545
O6 Cd3 O5 53.4(2) 3_545 3_545
O8 Cd3 O5 142.9(2) 2_565 3_545
O7 Cd3 O5 122.3(2) 2_565 3_545
O2 Cd3 C5 106.3(2) . 2_565
O12 Cd3 C5 124.8(2) 3_546 2_565
O6 Cd3 C5 89.6(2) 3_545 2_565
O8 Cd3 C5 27.3(2) 2_565 2_565
O7 Cd3 C5 27.5(2) 2_565 2_565
O5 Cd3 C5 139.6(2) 3_545 2_565
C1 O1 Cd1 110.1(5) . .
C1 O2 Cd3 106.8(5) . .
C2 O3 Cd1 102.0(4) . .
C3 O4 Cd2 115.7(5) . .
C3 O4 Cd2 125.1(5) . 2_565
Cd2 O4 Cd2 100.10(19) . 2_565
C3 O4 Cd1 115.4(4) . .
Cd2 O4 Cd1 99.2(2) . .
Cd2 O4 Cd1 96.9(2) 2_565 .
C4 O5 Cd2 114.9(5) . .
C4 O5 Cd3 84.4(5) . 3
Cd2 O5 Cd3 157.6(3) . 3
C4 O6 Cd3 100.6(5) . 3
C5 O7 Cd2 112.5(5) . .
C5 O7 Cd3 87.2(4) . 2_565
Cd2 O7 Cd3 142.9(3) . 2_565
C5 O8 Cd3 95.1(5) . 2_565
C6 O9 Cd2 98.0(4) . .
C7 O10 Cd1 123.7(5) . 2_565
C7 O10 Cd1 114.4(5) . .
Cd1 O10 Cd1 102.0(2) 2_565 .
C7 O10 Cd2 117.1(4) . .
Cd1 O10 Cd2 98.1(2) 2_565 .
Cd1 O10 Cd2 97.1(2) . .
C8 O11 Cd1 117.9(5) . .
C8 O12 Cd3 115.3(5) . 3_556
O1 C1 O2 123.2(7) . .
O1 C1 C2 120.2(7) . .
O2 C1 C2 116.3(7) . .
O3 C2 C1 111.3(6) . .
O3 C2 C3 107.2(6) . .
C1 C2 C3 105.9(6) . .
O4 C3 C4 114.4(6) . .
O4 C3 C2 109.2(6) . .
C4 C3 C2 109.0(6) . .
O5 C4 O6 120.9(7) . .
O5 C4 C3 121.6(7) . .
O6 C4 C3 117.5(7) . .
O8 C5 O7 122.8(7) . .
O8 C5 C6 117.9(7) . .
O7 C5 C6 119.2(7) . .
O8 C5 Cd3 57.6(4) . 2_565
O7 C5 Cd3 65.4(4) . 2_565
C6 C5 Cd3 173.1(5) . 2_565
O9 C6 C5 110.7(6) . .
O9 C6 C7 106.7(6) . .
C5 C6 C7 106.4(6) . .
O10 C7 C8 113.7(6) . .
O10 C7 C6 111.6(6) . .
C8 C7 C6 108.0(6) . .
O11 C8 O12 123.5(7) . .
O11 C8 C7 121.4(7) . .
O12 C8 C7 115.1(7) . .

loop_
_geom_bond_atom_site_label_1
_geom_bond_atom_site_label_2
_geom_bond_distance
_geom_bond_site_symmetry_2
Cd1 O11 2.286(6) .
Cd1 O10 2.296(6) 2_565
Cd1 O10 2.365(6) .
Cd1 O1 2.379(6) .
Cd1 O4 2.386(5) .
Cd1 O3 2.395(6) .
Cd1 O13 2.410(6) .
Cd2 O4 2.275(6) .
Cd2 O14 2.295(7) .
Cd2 O7 2.321(6) .
Cd2 O4 2.324(6) 2_565
Cd2 O5 2.327(6) .
Cd2 O10 2.371(5) .
Cd2 O9 2.572(6) .
Cd3 O2 2.203(6) .
Cd3 O12 2.208(6) 3_546
Cd3 O6 2.245(6) 3_545
Cd3 O8 2.318(6) 2_565
Cd3 O7 2.489(5) 2_565
Cd3 O5 2.604(6) 3_545
Cd3 C5 2.735(7) 2_565
O1 C1 1.234(10) .
O2 C1 1.280(10) .
O3 C2 1.409(10) .
O4 C3 1.391(9) .
O4 Cd2 2.324(6) 2_565
O5 C4 1.258(10) .
O5 Cd3 2.604(6) 3
O6 C4 1.275(10) .
O6 Cd3 2.245(6) 3
O7 C5 1.263(10) .
O7 Cd3 2.489(5) 2_565
O8 C5 1.259(10) .
O8 Cd3 2.318(6) 2_565
O9 C6 1.424(9) .
O10 C7 1.383(9) .
O10 Cd1 2.296(6) 2_565
O11 C8 1.251(10) .
O12 C8 1.267(10) .
O12 Cd3 2.208(6) 3_556
C1 C2 1.528(10) .
C2 C3 1.551(9) .
C3 C4 1.510(9) .
C5 C6 1.526(9) .
C5 Cd3 2.735(7) 2_565
C6 C7 1.555(9) .
C7 C8 1.518(9) .

loop_
_geom_hbond_atom_site_label_D
_geom_hbond_atom_site_label_H
_geom_hbond_atom_site_label_A
_geom_hbond_distance_DH
_geom_hbond_distance_HA
_geom_hbond_distance_DA
_geom_hbond_angle_DHA
_geom_hbond_site_symmetry_A
O3 H3A O16 0.8500(14) 1.789(14) 2.636(9) 174(11) .
O9 H9 O17 0.8500(14) 1.94(6) 2.702(9) 148(10) 3_556
O13 H13A O18 0.8500(14) 1.965(16) 2.809(9) 172(9) 4_456
O13 H13B O15 0.8500(15) 2.05(5) 2.811(9) 149(9) .
O14 H14A O19 0.8500(14) 1.931(11) 2.780(10) 178(12) 3
O14 H14B O20 0.8500(14) 2.02(3) 2.822(8) 158(8) 1_554
O15 H15A O17 0.8500(14) 2.02(3) 2.847(10) 164(11) .
O15 H15B O6 0.8500(14) 1.92(4) 2.732(9) 160(11) 1_556
O16 H16A O16 0.8500(15) 2.342(12) 2.827(17) 116.6(11) 2_665
O16 H16B O15 0.8500(14) 1.98(4) 2.808(12) 163(13) .
O17 H17A O2 0.8500(14) 1.877(15) 2.701(9) 163(4) 1_556
O17 H17B O19 0.8500(15) 2.41(6) 3.065(10) 134(7) 1_556
O18 H18A O9 0.8500(14) 2.065(19) 2.906(9) 171(10) 2_665
O18 H18B O8 0.8500(14) 2.01(5) 2.803(9) 154(10) 3_546
O19 H19A O12 0.8500(14) 2.15(6) 2.920(9) 150(11) 3_546
O19 H19B O18 0.8500(14) 2.10(4) 2.897(10) 157(10) .
O20 H20A O13 0.8500(14) 2.09(3) 2.904(7) 161(7) .

loop_
_geom_torsion_atom_site_label_1
_geom_torsion_atom_site_label_2
_geom_torsion_atom_site_label_3
_geom_torsion_atom_site_label_4
_geom_torsion
C1 C2 C3 C4 -168.3(6)
C5 C6 C7 C8 -165.9(6)
O3 C2 C3 O4 -52.8(8)
O9 C6 C7 O10 -49.8(8)
